data_1520555
loop_
_publ_author_name
'Laird, Rebecca C.'
'Sinnwell, Michael A.'
'Nguyen, Nam P.'
'Swenson, Dale C.'
'Mariappan, S. V. Santhana'
'MacGillivray, Leonard R.'

_publ_section_title
;
 Intramolecular [2 + 2] Photodimerization Achieved in the Solid State via
 Coordination-Driven Self-Assembly.
;
_journal_issue 13
_journal_name_full 'Organic letters'
_journal_page_first 3233
_journal_page_last 3235
_journal_paper_doi 10.1021/acs.orglett.5b00527
_journal_volume 17
_journal_year 2015
_chemical_formula_sum 'C24 H20 Br2 N2'
_chemical_formula_weight 496.24
_chemical_name_common 'cis-di(4-pyridyl)naphthocyclobutane hydrobromide'
_chemical_name_systematic
; 
 cis-di(4-pyridyl)naphthocyclobutane hydrobromide 
;
_space_group_IT_number 15
_symmetry_cell_setting monoclinic
_symmetry_space_group_name_Hall '-C 2yc'
_symmetry_space_group_name_H-M 'C 1 2/c 1'
_atom_sites_solution_hydrogens geom
_atom_sites_solution_primary direct
_atom_sites_solution_secondary difmap
_audit_creation_method SHELXL-97
_cell_angle_alpha 90.00
_cell_angle_beta 92.387(5)
_cell_angle_gamma 90.00
_cell_formula_units_Z 4
_cell_length_a 16.3504(16)
_cell_length_b 14.9527(15)
_cell_length_c 9.2389(9)
_cell_measurement_reflns_used 3912
_cell_measurement_temperature 150(2)
_cell_measurement_theta_max 25.35
_cell_measurement_theta_min 1.00
_cell_volume 2256.8(4)
_computing_cell_refinement 'HKL Scalepack (Otwinwski & Minor, 1997)'
_computing_data_collection 'CCD phi and omega scans'
_computing_data_reduction 'HKL Denzo, Scalepack (Otwinwski & Minor, 1997)'
_computing_structure_refinement 'SHELXL-97 (Sheldrick, 1997)'
_computing_structure_solution 'SHELXS-97 (Sheldrick, 1990)'
_diffrn_ambient_temperature 150(2)
_diffrn_detector_area_resol_mean 9
_diffrn_measured_fraction_theta_full 0.997
_diffrn_measured_fraction_theta_max 0.997
_diffrn_measurement_device_type 'Nonius Kappa CCD'
_diffrn_measurement_method 'CCD phi and omega scans'
_diffrn_radiation_monochromator graphite
_diffrn_radiation_source 'fine-focus sealed tube'
_diffrn_radiation_type MoK\a
_diffrn_radiation_wavelength 0.71073
_diffrn_reflns_av_R_equivalents 0.0411
_diffrn_reflns_av_sigmaI/netI 0.0321
_diffrn_reflns_limit_h_max 19
_diffrn_reflns_limit_h_min -19
_diffrn_reflns_limit_k_max 17
_diffrn_reflns_limit_k_min -17
_diffrn_reflns_limit_l_max 10
_diffrn_reflns_limit_l_min -10
_diffrn_reflns_number 16505
_diffrn_reflns_theta_full 25.00
_diffrn_reflns_theta_max 25.00
_diffrn_reflns_theta_min 2.92
_diffrn_standards_number 0
_exptl_absorpt_coefficient_mu 3.603
_exptl_absorpt_correction_T_max 0.8265
_exptl_absorpt_correction_T_min 0.3653
_exptl_absorpt_correction_type multi-scan
_exptl_crystal_colour 'pale yellow'
_exptl_crystal_density_diffrn 1.461
_exptl_crystal_density_method 'not measured'
_exptl_crystal_description lath
_exptl_crystal_F_000 992
_exptl_crystal_size_max 0.35
_exptl_crystal_size_mid 0.14
_exptl_crystal_size_min 0.06
_refine_diff_density_max 0.782
_refine_diff_density_min -0.622
_refine_diff_density_rms 0.109
_refine_ls_extinction_method none
_refine_ls_goodness_of_fit_ref 1.220
_refine_ls_hydrogen_treatment mixed
_refine_ls_matrix_type full
_refine_ls_number_parameters 245
_refine_ls_number_reflns 1981
_refine_ls_number_restraints 157
_refine_ls_restrained_S_all 1.175
_refine_ls_R_factor_all 0.0698
_refine_ls_R_factor_gt 0.0606
_refine_ls_shift/su_max 0.000
_refine_ls_shift/su_mean 0.000
_refine_ls_structure_factor_coef Fsqd
_refine_ls_weighting_details 'calc w=1/[\s^2^(Fo^2^)+(0.0000P)^2^+39.7507P] where P=(Fo^2^+2Fc^2^)/3'
_refine_ls_weighting_scheme calc
_refine_ls_wR_factor_gt 0.1346
_refine_ls_wR_factor_ref 0.1375
_reflns_number_gt 1718
_reflns_number_total 1981
_reflns_threshold_expression >2sigma(I)
_cod_data_source_file ol5b00527_si_002.cif
_cod_data_source_block mcg1312lts
_cod_depositor_comments
;
The following automatic conversions were performed:

'_symmetry_cell_setting' value 'Monoclinic' changed to 'monoclinic'
according to
/usr/data/users/saulius/crontab/automatic-downloads/rss-feeds/ACS/lib/dictionaries/cif_core.dic
dictionary named 'cif_core.dic' version 2.4.2 from 2011-04-26.

Automatic conversion script
Id: cif_fix_values 3271 2015-04-21 07:52:19Z andrius 

 Adding full bibliography for 1520555--1520560.cif.
;
_cod_original_sg_symbol_H-M 'C 2/c '
_cod_database_code 1520555

loop_
_symmetry_equiv_pos_as_xyz
'x, y, z'
'-x, y, -z+1/2'
'x+1/2, y+1/2, z'
'-x+1/2, y+1/2, -z+1/2'
'-x, -y, -z'
'x, -y, z-1/2'
'-x+1/2, -y+1/2, -z'
'x+1/2, -y+1/2, z-1/2'

loop_
_atom_site_label
_atom_site_type_symbol
_atom_site_fract_x
_atom_site_fract_y
_atom_site_fract_z
_atom_site_U_iso_or_equiv
_atom_site_adp_type
_atom_site_occupancy
_atom_site_symmetry_multiplicity
_atom_site_calc_flag
_atom_site_refinement_flags
_atom_site_disorder_assembly
_atom_site_disorder_group
Br1 Br 0.21700(5) 0.59604(5) 0.16809(8) 0.0391(2) Uani 1 1 d . . .
C1 C 0.0555(9) -0.0151(9) 0.1594(16) 0.026(3) Uani 0.50 1 d PDU A -1
C2 C 0.1246(13) -0.0590(14) 0.1165(18) 0.025(3) Uani 0.50 1 d PU A -1
H2 H 0.1647 -0.0252 0.0687 0.031 Uiso 0.50 1 calc PR A -1
C3 C 0.1394(15) -0.150(2) 0.139(4) 0.025(4) Uani 0.50 1 d PU A -1
H3 H 0.1880 -0.1774 0.1068 0.030 Uiso 0.50 1 calc PR A -1
C4 C 0.0821(10) -0.2002(13) 0.2089(19) 0.024(3) Uani 0.50 1 d PU A -1
H4 H 0.0917 -0.2622 0.2243 0.029 Uiso 0.50 1 calc PR A -1
C5 C 0.0094(16) -0.1616(7) 0.258(4) 0.024(3) Uani 0.50 1 d PU A -1
C6 C -0.007(2) -0.0683(7) 0.238(3) 0.023(3) Uani 0.50 1 d PU A -1
C7 C -0.0707(9) -0.0194(8) 0.2725(15) 0.023(3) Uani 0.50 1 d PDU A -1
C8 C -0.1373(13) -0.0624(14) 0.3346(18) 0.027(3) Uani 0.50 1 d PU A -1
H8 H -0.1871 -0.0334 0.3554 0.032 Uiso 0.50 1 calc PR A -1
C9 C -0.1210(16) -0.156(2) 0.363(5) 0.029(4) Uani 0.50 1 d PU A -1
H9 H -0.1608 -0.1879 0.4152 0.034 Uiso 0.50 1 calc PR A -1
C10 C -0.0555(11) -0.2038(14) 0.3239(19) 0.029(4) Uani 0.50 1 d PU A -1
H10 H -0.0535 -0.2665 0.3409 0.034 Uiso 0.50 1 calc PR A -1
C11 C 0.0959(10) 0.2312(8) 0.225(2) 0.027(3) Uani 0.50 1 d PDU A -1
C12 C 0.1279(10) 0.2427(9) 0.0944(17) 0.035(3) Uani 0.50 1 d PDU A -1
H12 H 0.1247 0.1955 0.0256 0.041 Uiso 0.50 1 calc PR A -1
C13 C 0.1651(13) 0.3216(11) 0.0589(18) 0.040(4) Uani 0.50 1 d PDU A -1
H13 H 0.1856 0.3295 -0.0349 0.048 Uiso 0.50 1 calc PR A -1
N14 N 0.172(3) 0.3879(15) 0.158(2) 0.038(4) Uani 0.50 1 d PDU A -1
H14 H 0.1953 0.4388 0.1337 0.045 Uiso 0.50 1 calc PR A -1
C15 C 0.1454(19) 0.3775(13) 0.2899(19) 0.036(4) Uani 0.50 1 d PDU A -1
H15 H 0.1531 0.4234 0.3601 0.043 Uiso 0.50 1 calc PR A -1
C16 C 0.1061(12) 0.2988(12) 0.3245(16) 0.030(4) Uani 0.50 1 d PDU A -1
H16 H 0.0858 0.2915 0.4186 0.036 Uiso 0.50 1 calc PR A -1
C11' C -0.0788(10) 0.2317(10) 0.3393(19) 0.035(3) Uani 0.50 1 d PDU A -1
C12' C -0.1108(10) 0.2641(10) 0.4602(15) 0.035(3) Uani 0.50 1 d PDU A -1
H12' H -0.1038 0.2318 0.5483 0.042 Uiso 0.50 1 calc PR A -1
C13' C -0.1535(12) 0.3432(11) 0.4584(16) 0.035(4) Uani 0.50 1 d PDU A -1
H13' H -0.1758 0.3652 0.5448 0.042 Uiso 0.50 1 calc PR A -1
N14' N -0.164(3) 0.3896(16) 0.334(2) 0.035(4) Uani 0.50 1 d PDU A -1
H14' H -0.1904 0.4408 0.3338 0.043 Uiso 0.50 1 calc PR A -1
C15' C -0.1344(18) 0.3592(14) 0.2117(19) 0.036(4) Uani 0.50 1 d PDU A -1
H15' H -0.1422 0.3922 0.1243 0.043 Uiso 0.50 1 calc PR A -1
C16' C -0.0923(12) 0.2789(13) 0.2130(16) 0.036(4) Uani 0.50 1 d PDU A -1
H16' H -0.0723 0.2561 0.1252 0.043 Uiso 0.50 1 calc PR A -1
C17 C 0.0232(7) 0.0791(8) 0.1517(13) 0.027(3) Uani 0.50 1 d PD A -1
H17 H 0.0212 0.1051 0.0519 0.032 Uiso 0.50 1 calc PR A -1
C18 C 0.0563(7) 0.1453(8) 0.2721(13) 0.025(3) Uani 0.50 1 d PD A -1
H18 H 0.0955 0.1126 0.3390 0.030 Uiso 0.50 1 calc PR A -1
C17' C -0.0622(7) 0.0754(8) 0.2229(12) 0.027(3) Uani 0.50 1 d PD A -1
H17' H -0.1088 0.0971 0.1587 0.033 Uiso 0.50 1 calc PR A -1
C18' C -0.0308(7) 0.1456(9) 0.3398(14) 0.029(3) Uani 0.50 1 d PD A -1
H18' H -0.0281 0.1183 0.4387 0.034 Uiso 0.50 1 calc PR A -1

loop_
_atom_site_aniso_label
_atom_site_aniso_U_11
_atom_site_aniso_U_22
_atom_site_aniso_U_33
_atom_site_aniso_U_23
_atom_site_aniso_U_13
_atom_site_aniso_U_12
Br1 0.0416(4) 0.0312(4) 0.0454(4) -0.0002(3) 0.0116(3) -0.0012(4)
C1 0.026(6) 0.031(6) 0.019(6) -0.001(5) -0.009(6) -0.008(5)
C2 0.027(7) 0.030(6) 0.018(6) -0.009(6) -0.008(6) -0.002(5)
C3 0.022(8) 0.030(7) 0.023(6) -0.002(6) -0.007(7) 0.004(7)
C4 0.021(8) 0.025(6) 0.026(7) -0.002(6) -0.007(6) 0.006(6)
C5 0.023(8) 0.028(4) 0.021(6) -0.001(6) -0.009(6) -0.003(5)
C6 0.023(8) 0.024(4) 0.020(7) -0.002(5) -0.010(5) -0.006(5)
C7 0.024(6) 0.025(5) 0.019(6) 0.002(5) -0.009(6) -0.007(5)
C8 0.023(7) 0.035(6) 0.022(7) -0.002(6) -0.008(6) -0.008(5)
C9 0.028(9) 0.032(7) 0.025(6) -0.001(6) -0.005(8) -0.010(7)
C10 0.029(8) 0.033(6) 0.023(7) -0.002(6) -0.010(6) -0.010(6)
C11 0.032(7) 0.018(6) 0.032(7) -0.003(6) 0.004(6) 0.003(5)
C12 0.034(7) 0.028(6) 0.041(7) -0.005(6) 0.004(6) 0.000(5)
C13 0.043(8) 0.033(7) 0.044(8) 0.004(6) 0.002(6) -0.001(6)
N14 0.043(9) 0.030(7) 0.040(8) 0.006(6) 0.006(6) -0.009(6)
C15 0.046(8) 0.025(7) 0.037(7) 0.003(5) 0.001(6) -0.012(6)
C16 0.039(7) 0.022(7) 0.030(6) -0.002(5) 0.002(6) -0.006(6)
C11' 0.041(7) 0.035(7) 0.027(7) 0.004(6) -0.004(6) 0.002(5)
C12' 0.044(8) 0.038(7) 0.023(6) 0.000(5) 0.003(6) 0.003(6)
C13' 0.045(8) 0.035(7) 0.026(6) -0.006(6) 0.001(6) 0.007(6)
N14' 0.039(9) 0.035(7) 0.032(7) 0.002(6) -0.005(6) 0.010(6)
C15' 0.039(8) 0.037(8) 0.032(7) 0.001(6) -0.004(6) 0.011(7)
C16' 0.039(7) 0.037(8) 0.032(7) -0.001(6) -0.003(6) 0.011(6)
C17 0.030(7) 0.026(8) 0.025(7) -0.004(5) 0.006(5) -0.001(6)
C18 0.022(7) 0.024(8) 0.028(8) 0.004(6) -0.001(6) -0.004(5)
C17' 0.032(7) 0.021(8) 0.028(7) -0.003(5) 0.001(6) 0.002(5)
C18' 0.032(8) 0.029(8) 0.025(8) 0.003(6) 0.002(6) 0.002(6)

loop_
_atom_type_symbol
_atom_type_description
_atom_type_scat_dispersion_real
_atom_type_scat_dispersion_imag
_atom_type_scat_source
C C 0.0033 0.0016 'International Tables Vol C Tables 4.2.6.8 and 6.1.1.4'
H H 0.0000 0.0000 'International Tables Vol C Tables 4.2.6.8 and 6.1.1.4'
N N 0.0061 0.0033 'International Tables Vol C Tables 4.2.6.8 and 6.1.1.4'
Br Br -0.2901 2.4595 'International Tables Vol C Tables 4.2.6.8 and 6.1.1.4'

loop_
_geom_angle_atom_site_label_1
_geom_angle_atom_site_label_2
_geom_angle_atom_site_label_3
_geom_angle
C2 C1 C6 117.9(14)
C2 C1 C17 136.2(14)
C6 C1 C17 105.9(12)
C1 C2 C3 124(2)
C4 C3 C2 119(2)
C3 C4 C5 121.8(19)
C10 C5 C4 128.3(11)
C10 C5 C6 111(3)
C4 C5 C6 121(3)
C7 C6 C5 130(3)
C7 C6 C1 112.5(10)
C5 C6 C1 117(3)
C6 C7 C8 118.5(15)
C6 C7 C17' 111.3(14)
C8 C7 C17' 129.9(14)
C7 C8 C9 112(2)
C10 C9 C8 127(3)
C9 C10 C5 120(2)
C12 C11 C16 117.8(9)
C12 C11 C18 123.8(13)
C16 C11 C18 118.1(13)
C11 C12 C13 121.1(10)
N14 C13 C12 119.9(9)
C15 N14 C13 120.9(8)
N14 C15 C16 119.2(9)
C11 C16 C15 121.0(9)
C12' C11' C16' 117.8(9)
C12' C11' C18' 121.8(14)
C16' C11' C18' 120.4(13)
C11' C12' C13' 121.1(10)
N14' C13' C12' 119.9(9)
C15' N14' C13' 120.9(8)
N14' C15' C16' 119.2(9)
C11' C16' C15' 121.0(9)
C1 C17 C17' 105.3(10)
C1 C17 C18 116.6(11)
C17' C17 C18 90.6(8)
C11 C18 C17 118.0(12)
C11 C18 C18' 121.2(11)
C17 C18 C18' 89.6(8)
C7 C17' C17 104.9(10)
C7 C17' C18' 116.9(11)
C17 C17' C18' 89.7(8)
C11' C18' C17' 114.3(12)
C11' C18' C18 118.6(12)
C17' C18' C18 90.0(8)

loop_
_geom_bond_atom_site_label_1
_geom_bond_atom_site_label_2
_geom_bond_distance
C1 C2 1.38(2)
C1 C6 1.50(3)
C1 C17 1.505(15)
C2 C3 1.40(4)
C3 C4 1.38(3)
C4 C5 1.41(3)
C5 C10 1.39(3)
C5 C6 1.432(17)
C6 C7 1.32(3)
C7 C8 1.41(2)
C7 C17' 1.498(14)
C8 C9 1.45(4)
C9 C10 1.35(3)
C11 C12 1.343(16)
C11 C16 1.374(16)
C11 C18 1.511(16)
C12 C13 1.374(13)
C13 N14 1.348(11)
N14 C15 1.326(11)
C15 C16 1.385(14)
C11' C12' 1.343(16)
C11' C16' 1.373(16)
C11' C18' 1.508(19)
C12' C13' 1.373(13)
C13' N14' 1.348(11)
N14' C15' 1.326(11)
C15' C16' 1.385(14)
C17 C17' 1.569(13)
C17 C18 1.569(13)
C18 C18' 1.579(13)
C17' C18' 1.576(13)
